data_4025856
loop_
_publ_author_name
'Quan Zhou'
'Barry B. Snider'

_publ_section_title
;
 Synthesis of Hexacyclic Parnafungin A and C Models
;
_journal_name_full 'Journal of Organic Chemistry'
_journal_page_first 8224
_journal_page_last 8233
_journal_paper_doi 10.1021/jo101826p
_journal_volume 75
_journal_year 2010
_chemical_formula_moiety 'C14 H9 I1 O4'
_chemical_formula_sum 'C14 H9 I O4'
_chemical_formula_weight 368.13
_space_group_IT_number 14
_symmetry_cell_setting monoclinic
_symmetry_space_group_name_Hall '-P 2ybc'
_symmetry_space_group_name_H-M 'P 1 21/c 1'
_atom_sites_solution_hydrogens geom
_atom_sites_solution_primary direct
_audit_creation_date 09-12-12
_audit_creation_method CRYSTALS_ver_12.87
_cell_angle_alpha 90
_cell_angle_beta 96.533(3)
_cell_angle_gamma 90
_cell_formula_units_Z 4
_cell_length_a 7.7699(4)
_cell_length_b 4.7912(3)
_cell_length_c 32.4130(18)
_cell_measurement_reflns_used 5788
_cell_measurement_temperature 120
_cell_measurement_theta_max 30
_cell_measurement_theta_min 3
_cell_volume 1198.81(12)
_computing_cell_refinement 'Apex2 (Bruker AXS, 2006)'
_computing_data_collection 'Apex2 (Bruker AXS, 2006)'
_computing_data_reduction 'Apex2 (Bruker AXS, 2006)'
_computing_molecular_graphics 'CAMERON (Watkin et al., 1996)'
_computing_publication_material 'CRYSTALS (Betteridge et al., 2003)'
_computing_structure_refinement 'CRYSTALS (Betteridge et al., 2003)'
_computing_structure_solution 'Superflip (Palatinus & Chapuis, 2007)'
_diffrn_ambient_temperature 120
_diffrn_measured_fraction_theta_full 1.000
_diffrn_measured_fraction_theta_max 1.000
_diffrn_measurement_device 'Bruker Kappa Apex2'
_diffrn_measurement_device_type Area
_diffrn_measurement_method '\f & \w scans'
_diffrn_radiation_monochromator graphite
_diffrn_radiation_type 'Mo K\a'
_diffrn_radiation_wavelength 0.71073
_diffrn_reflns_av_R_equivalents 0.047
_diffrn_reflns_limit_h_max 10
_diffrn_reflns_limit_h_min -10
_diffrn_reflns_limit_k_max 6
_diffrn_reflns_limit_k_min -6
_diffrn_reflns_limit_l_max 45
_diffrn_reflns_limit_l_min -45
_diffrn_reflns_number 18655
_diffrn_reflns_theta_full 30.003
_diffrn_reflns_theta_max 30.003
_diffrn_reflns_theta_min 1.265
_diffrn_standards_number 0
_exptl_absorpt_coefficient_mu 2.678
_exptl_absorpt_correction_T_max 0.73
_exptl_absorpt_correction_T_min 0.72
_exptl_absorpt_correction_type numerical
_exptl_absorpt_process_details
; 
 Analytical Absorption (De Meulenaer & Tompa, 1965) 
;
_exptl_crystal_colour yellow
_exptl_crystal_density_diffrn 2.040
_exptl_crystal_density_method 'not measured'
_exptl_crystal_description 'acicular fragment'
_exptl_crystal_F_000 712
_exptl_crystal_size_max 0.420
_exptl_crystal_size_mid 0.122
_exptl_crystal_size_min 0.118
_refine_diff_density_max 2.79
_refine_diff_density_min -3.23
_refine_ls_extinction_method None
_refine_ls_goodness_of_fit_ref 1.0000
_refine_ls_hydrogen_treatment none
_refine_ls_matrix_type full
_refine_ls_number_parameters 172
_refine_ls_number_reflns 3488
_refine_ls_number_restraints 0
_refine_ls_R_factor_all 0.0677
_refine_ls_R_factor_gt 0.0593
_refine_ls_shift/su_max 0.0017247
_refine_ls_shift/su_mean 2.3034749
_refine_ls_structure_factor_coef Fsqd
_refine_ls_weighting_details
;
 Method= Modified Sheldrick 
 w=1/[\s^2^(F^2^) + ( 0.00P)^2^ +17.43P] 
 ,where P=(max(Fo^2^,0) + 2Fc^2^)/3 
;
_refine_ls_weighting_scheme calc
_refine_ls_wR_factor_all 0.1234
_refine_ls_wR_factor_gt 0.1210
_refine_ls_wR_factor_ref 0.1234
_reflns_limit_h_max 10
_reflns_limit_h_min -10
_reflns_limit_k_max 6
_reflns_limit_k_min 0
_reflns_limit_l_max 45
_reflns_limit_l_min 0
_reflns_number_gt 3102
_reflns_number_total 3488
_reflns_threshold_expression I>2.0\s(I)
_oxford_diffrn_Wilson_B_factor 1.40
_oxford_diffrn_Wilson_scale 4.95
_oxford_refine_ls_r_factor_ref 0.0677
_oxford_refine_ls_scale 0.3532(5)
_oxford_reflns_number_all 3488
_oxford_reflns_threshold_expression_ref I>-10.0\s(I)
_oxford_structure_analysis_title 'Quan6_33_1_01 in P2(1)/c'
_cod_data_source_file jo101826p_si_002.cif
_cod_data_source_block 1
_cod_depositor_comments
;
The following automatic conversions were performed:

'_symmetry_cell_setting' value 'Monoclinic' changed to 'monoclinic'
according to the built-in table from CIF Core dictionary named
'cif_core.dic' version 2.4.1 from 2010-06-29.

Automatic conversion script
Id: cif_fix_values 1646 2011-03-28 12:23:43Z adriana 
;
_cod_original_sg_symbol_H-M 'P 1 21/c 1 '
_cod_original_formula_sum 'C14 H9 I1 O4'
_cod_database_code 4025856

loop_
_symmetry_equiv_pos_as_xyz
x,y,z
-x,-y,-z
-x,y+1/2,-z+1/2
x,-y+1/2,z+1/2

loop_
_atom_site_label
_atom_site_type_symbol
_atom_site_fract_x
_atom_site_fract_y
_atom_site_fract_z
_atom_site_U_iso_or_equiv
_atom_site_occupancy
_atom_site_adp_type
_atom_site_refinement_flags_posn
_atom_site_refinement_flags_adp
_atom_site_refinement_flags_occupancy
_atom_site_disorder_assembly
_atom_site_disorder_group
_oxford_atom_site_special_shape
_atom_site_attached_hydrogens
I1 I 0.65421(5) 0.23237(9) 0.058983(13) 0.0203 1.0000 Uani . . . . . . .
O1 O 0.0829(5) 0.9317(9) 0.13060(13) 0.0162 1.0000 Uani . . . . . . .
O2 O 0.5856(6) 1.0114(11) 0.18383(15) 0.0242 1.0000 Uani . . . . . . .
O3 O 0.6756(5) 0.6433(10) 0.13303(14) 0.0216 1.0000 Uani . . . . . . .
O4 O 0.0523(6) 0.2491(12) 0.01796(14) 0.0264 1.0000 Uani . . . . . . .
C1 C -0.0122(8) 1.2762(14) 0.17390(19) 0.0197 1.0000 Uani . . . . . . .
C2 C 0.0209(8) 1.4664(14) 0.20580(19) 0.0202 1.0000 Uani . . . . . . .
C3 C 0.1872(9) 1.5020(14) 0.2265(2) 0.0209 1.0000 Uani . . . . . . .
C4 C 0.3213(8) 1.3450(13) 0.21426(19) 0.0186 1.0000 Uani . . . . . . .
C5 C 0.2919(8) 1.1514(13) 0.18177(18) 0.0159 1.0000 Uani . . . . . . .
C6 C 0.1237(7) 1.1179(12) 0.16216(18) 0.0145 1.0000 Uani . . . . . . .
C7 C 0.2102(7) 0.7733(13) 0.11667(17) 0.0151 1.0000 Uani . . . . . . .
C8 C 0.3841(7) 0.7980(12) 0.13387(17) 0.0149 1.0000 Uani . . . . . . .
C9 C 0.4327(7) 0.9878(13) 0.16781(18) 0.0159 1.0000 Uani . . . . . . .
C10 C 0.5086(7) 0.6292(13) 0.11702(19) 0.0153 1.0000 Uani . . . . . . .
C11 C 0.4589(7) 0.4536(12) 0.08403(18) 0.0150 1.0000 Uani . . . . . . .
C12 C 0.2831(7) 0.4333(13) 0.06741(18) 0.0148 1.0000 Uani . . . . . . .
C13 C 0.1585(7) 0.5906(13) 0.08458(18) 0.0158 1.0000 Uani . . . . . . .
C14 C 0.2326(7) 0.2359(13) 0.03132(17) 0.0168 1.0000 Uani . . . . . . .
H11 H -0.1237 1.2545 0.1604 0.0228 1.0000 Uiso R . . . . . .
H21 H -0.0689 1.5784 0.2135 0.0241 1.0000 Uiso R . . . . . .
H31 H 0.6730 0.7754 0.1491 0.0322 1.0000 Uiso R . . . . . .
H32 H 0.2061 1.6290 0.2484 0.0250 1.0000 Uiso R . . . . . .
H41 H 0.0211 0.0995 0.0073 0.0318 0.5000 Uiso R . . . . . .
H42 H 0.0213 0.3988 0.0074 0.0318 0.5000 Uiso R . . . . . .
H43 H 0.4337 1.3668 0.2280 0.0229 1.0000 Uiso R . . . . . .
H131 H 0.0432 0.5765 0.0743 0.0191 1.0000 Uiso R . . . . . .
H141 H 0.2599 0.0477 0.0399 0.0207 1.0000 Uiso R . . . . . .
H142 H 0.2967 0.2841 0.0086 0.0207 1.0000 Uiso R . . . . . .

loop_
_atom_site_aniso_label
_atom_site_aniso_U_11
_atom_site_aniso_U_22
_atom_site_aniso_U_33
_atom_site_aniso_U_23
_atom_site_aniso_U_13
_atom_site_aniso_U_12
I1 0.01826(18) 0.01984(19) 0.02366(19) -0.00136(18) 0.00586(13) 0.00629(17)
O1 0.0118(18) 0.016(2) 0.021(2) -0.0047(17) 0.0013(15) 0.0025(16)
O2 0.012(2) 0.032(3) 0.028(2) -0.008(2) -0.0023(17) -0.0014(19)
O3 0.0118(19) 0.024(2) 0.028(2) -0.0033(19) -0.0035(17) 0.0020(17)
O4 0.020(2) 0.031(3) 0.027(2) -0.011(2) -0.0025(17) 0.008(2)
C1 0.018(3) 0.021(3) 0.021(3) 0.003(3) 0.005(2) 0.005(2)
C2 0.024(3) 0.019(3) 0.018(3) 0.000(2) 0.007(2) 0.005(2)
C3 0.027(3) 0.018(3) 0.018(3) -0.002(2) 0.004(2) -0.003(2)
C4 0.019(3) 0.021(3) 0.016(3) -0.002(2) 0.000(2) -0.001(2)
C5 0.016(3) 0.015(3) 0.016(3) 0.003(2) 0.000(2) 0.002(2)
C6 0.015(3) 0.010(2) 0.018(3) 0.000(2) 0.002(2) -0.002(2)
C7 0.014(2) 0.015(3) 0.016(2) 0.000(2) 0.0029(18) 0.004(2)
C8 0.016(2) 0.013(3) 0.016(3) 0.001(2) 0.0000(19) 0.002(2)
C9 0.013(3) 0.017(3) 0.017(3) 0.000(2) 0.000(2) -0.002(2)
C10 0.009(2) 0.016(3) 0.020(3) 0.001(2) 0.002(2) 0.001(2)
C11 0.014(3) 0.013(3) 0.018(3) 0.000(2) 0.004(2) 0.003(2)
C12 0.013(3) 0.016(3) 0.015(3) 0.000(2) 0.002(2) 0.002(2)
C13 0.013(3) 0.018(3) 0.017(3) 0.000(2) 0.002(2) -0.002(2)
C14 0.018(2) 0.014(3) 0.019(3) -0.001(2) 0.0027(19) 0.003(2)

loop_
_atom_type_symbol
_atom_type_scat_dispersion_real
_atom_type_scat_dispersion_imag
_atom_type_scat_Cromer_Mann_a1
_atom_type_scat_Cromer_Mann_b1
_atom_type_scat_Cromer_Mann_a2
_atom_type_scat_Cromer_Mann_b2
_atom_type_scat_Cromer_Mann_a3
_atom_type_scat_Cromer_Mann_b3
_atom_type_scat_Cromer_Mann_a4
_atom_type_scat_Cromer_Mann_b4
_atom_type_scat_Cromer_Mann_c
_atom_type_scat_source
C 0.0033 0.0016 2.3100 20.8439 1.0200 10.2075 1.5886 0.5687 0.8650 51.6512 0.2156 'International Tables Vol C 4.2.6.8 and 6.1.1.4'
H 0.0000 0.0000 0.4930 10.5109 0.3229 26.1257 0.1402 3.1424 0.0408 57.7998 0.0030 'International Tables Vol C 4.2.6.8 and 6.1.1.4'
O 0.0106 0.0060 3.0485 13.2771 2.2868 5.7011 1.5463 0.3239 0.8670 32.9089 0.2508 'International Tables Vol C 4.2.6.8 and 6.1.1.4'
I -0.4742 1.8119 20.1472 4.3470 18.9949 0.3814 7.5138 27.7660 2.2735 66.8776 4.0712 'International Tables Vol C 4.2.6.8 and 6.1.1.4'

loop_
_geom_angle_atom_site_label_1
_geom_angle_site_symmetry_1
_geom_angle_atom_site_label_2
_geom_angle_site_symmetry_2
_geom_angle_atom_site_label_3
_geom_angle_site_symmetry_3
_geom_angle
_geom_angle_publ_flag
C6 . O1 . C7 . 119.7(4) yes
C10 . O3 . H31 . 101.0 no
C14 . O4 . H41 . 108.8 no
C14 . O4 . H42 . 113.5 no
H41 . O4 . H42 . 122.0 no
C2 . C1 . C6 . 118.9(6) yes
C2 . C1 . H11 . 120.7 no
C6 . C1 . H11 . 120.4 no
C1 . C2 . C3 . 121.6(6) yes
C1 . C2 . H21 . 119.8 no
C3 . C2 . H21 . 118.6 no
C2 . C3 . C4 . 118.8(6) yes
C2 . C3 . H32 . 120.1 no
C4 . C3 . H32 . 121.0 no
C3 . C4 . C5 . 120.9(6) yes
C3 . C4 . H43 . 119.6 no
C5 . C4 . H43 . 119.5 no
C4 . C5 . C6 . 118.8(5) yes
C4 . C5 . C9 . 121.7(5) yes
C6 . C5 . C9 . 119.5(5) yes
C5 . C6 . C1 . 121.0(6) yes
C5 . C6 . O1 . 122.8(5) yes
C1 . C6 . O1 . 116.3(5) yes
O1 . C7 . C8 . 121.5(5) yes
O1 . C7 . C13 . 116.2(5) yes
C8 . C7 . C13 . 122.3(5) yes
C7 . C8 . C9 . 120.7(5) yes
C7 . C8 . C10 . 117.8(5) yes
C9 . C8 . C10 . 121.5(5) yes
C5 . C9 . C8 . 115.8(5) yes
C5 . C9 . O2 . 122.3(6) yes
C8 . C9 . O2 . 121.9(6) yes
C8 . C10 . O3 . 119.6(5) yes
C8 . C10 . C11 . 120.2(5) yes
O3 . C10 . C11 . 120.2(5) yes
C10 . C11 . I1 . 117.3(4) yes
C10 . C11 . C12 . 120.7(5) yes
I1 . C11 . C12 . 122.0(4) yes
C11 . C12 . C13 . 119.7(5) yes
C11 . C12 . C14 . 119.3(5) yes
C13 . C12 . C14 . 121.0(5) yes
C12 . C13 . C7 . 119.2(5) yes
C12 . C13 . H131 . 120.5 no
C7 . C13 . H131 . 120.4 no
C12 . C14 . O4 . 111.5(5) yes
C12 . C14 . H141 . 109.4 no
O4 . C14 . H141 . 107.9 no
C12 . C14 . H142 . 109.2 no
O4 . C14 . H142 . 109.5 no
H141 . C14 . H142 . 109.3 no

loop_
_geom_bond_atom_site_label_1
_geom_bond_site_symmetry_1
_geom_bond_atom_site_label_2
_geom_bond_site_symmetry_2
_geom_bond_distance
_geom_bond_publ_flag
I1 . C11 . 2.090(6) yes
O1 . C6 . 1.367(7) yes
O1 . C7 . 1.364(7) yes
O2 . C9 . 1.247(7) yes
O3 . C10 . 1.343(7) yes
O3 . H31 . 0.822 no
O4 . C14 . 1.420(7) yes
O4 . H41 . 0.820 no
O4 . H42 . 0.820 no
C1 . C2 . 1.380(9) yes
C1 . C6 . 1.388(8) yes
C1 . H11 . 0.931 no
C2 . C3 . 1.397(9) yes
C2 . H21 . 0.936 no
C3 . C4 . 1.380(9) yes
C3 . H32 . 0.934 no
C4 . C5 . 1.402(8) yes
C4 . H43 . 0.940 no
C5 . C6 . 1.396(8) yes
C5 . C9 . 1.459(8) yes
C7 . C8 . 1.407(8) yes
C7 . C13 . 1.384(8) yes
C8 . C9 . 1.444(8) yes
C8 . C10 . 1.417(8) yes
C10 . C11 . 1.381(8) yes
C11 . C12 . 1.413(8) yes
C12 . C13 . 1.392(8) yes
C12 . C14 . 1.521(8) yes
C13 . H131 . 0.922 no
C14 . H141 . 0.960 no
C14 . H142 . 0.962 no
